data_4105718
loop_
_publ_author_name
'Shigeyoshi Inoue'
'Wenyuan, Wang'
'Carsten Pr\"asang'
'Matthew Asay'
'Elisabeth Irran'
'Matthias Driess'

_publ_section_title
;
 An Ylide-like Phosphasilene and Striking Formation of a 4\p-Electron,
 Resonance-Stabilized 2,4-Disila-1,3-diphosphacyclobutadiene
;
_journal_name_full 'Journal of the American Chemical Society'
_journal_page_first 2868
_journal_page_last 2871
_journal_paper_doi 10.1021/ja200462y
_journal_volume 133
_journal_year 2011
_chemical_formula_sum 'C21 H41 N2 P Si3'
_chemical_formula_weight 436.80
_chemical_name_systematic
; 
 ? 
;
_space_group_IT_number 61
_symmetry_cell_setting orthorhombic
_symmetry_space_group_name_Hall '-P 2ac 2ab'
_symmetry_space_group_name_H-M 'P b c a'
_atom_sites_solution_hydrogens geom
_atom_sites_solution_primary direct
_atom_sites_solution_secondary difmap
_audit_creation_method
;
CrysAlisPro, Oxford Diffraction Ltd.,
Version 1.171.33.42 (release 29-05-2009 CrysAlis171 .NET)
(compiled May 29 2009,17:40:42)
;
_cell_angle_alpha 90.00
_cell_angle_beta 90.00
_cell_angle_gamma 90.00
_cell_formula_units_Z 8
_cell_length_a 19.3556(7)
_cell_length_b 14.2399(4)
_cell_length_c 19.9777(6)
_cell_measurement_reflns_used 3386
_cell_measurement_temperature 173(2)
_cell_measurement_theta_max 32.4073
_cell_measurement_theta_min 3.3697
_cell_volume 5506.3(3)
_computing_cell_refinement
;
CrysAlisPro, Oxford Diffraction Ltd.,
Version 1.171.33.66 (release 28-04-2010 CrysAlis171 .NET)
(compiled Apr 28 2010,14:27:37)
;
_computing_data_collection
;
CrysAlisPro, Oxford Diffraction Ltd.,
Version 1.171.33.66 (release 28-04-2010 CrysAlis171 .NET)
(compiled Apr 28 2010,14:27:37)
;
_computing_data_reduction
;
CrysAlisPro, Oxford Diffraction Ltd.,
Version 1.171.33.66 (release 28-04-2010 CrysAlis171 .NET)
(compiled Apr 28 2010,14:27:37)
;
_computing_structure_refinement 'SHELXL-97 (Sheldrick, 1997)'
_computing_structure_solution 'SHELXS-97 (Sheldrick, 1990)'
_diffrn_ambient_temperature 173(2)
_diffrn_measured_fraction_theta_full 0.998
_diffrn_measured_fraction_theta_max 0.998
_diffrn_measurement_device_type 'Xcalibur, Sapphire3'
_diffrn_radiation_monochromator graphite
_diffrn_radiation_source 'Enhance (Mo) X-ray Source'
_diffrn_radiation_type MoK\a
_diffrn_radiation_wavelength 0.71073
_diffrn_reflns_av_R_equivalents 0.0961
_diffrn_reflns_av_sigmaI/netI 0.1216
_diffrn_reflns_limit_h_max 23
_diffrn_reflns_limit_h_min -13
_diffrn_reflns_limit_k_max 16
_diffrn_reflns_limit_k_min -16
_diffrn_reflns_limit_l_max 22
_diffrn_reflns_limit_l_min -23
_diffrn_reflns_number 19912
_diffrn_reflns_theta_full 25.00
_diffrn_reflns_theta_max 25.00
_diffrn_reflns_theta_min 3.51
_exptl_absorpt_coefficient_mu 0.239
_exptl_absorpt_correction_T_max 0.9627
_exptl_absorpt_correction_T_min 0.9125
_exptl_absorpt_correction_type multi-scan
_exptl_absorpt_process_details
;
CrysAlisPro, Oxford Diffraction Ltd.,
Version 1.171.33.66 (release 28-04-2010 CrysAlis171 .NET)
(compiled Apr 28 2010,14:27:37)
empirical absorption correction using spherical harmonics,
 implemented in SCALE3 ABSPACK scaling algorithm.
;
_exptl_crystal_colour colourless
_exptl_crystal_density_diffrn 1.054
_exptl_crystal_description plate
_exptl_crystal_F_000 1904
_exptl_crystal_size_max 0.39
_exptl_crystal_size_mid 0.36
_exptl_crystal_size_min 0.16
_refine_diff_density_max 0.316
_refine_diff_density_min -0.214
_refine_diff_density_rms 0.050
_refine_ls_extinction_method none
_refine_ls_goodness_of_fit_ref 0.906
_refine_ls_hydrogen_treatment constr
_refine_ls_matrix_type full
_refine_ls_number_parameters 287
_refine_ls_number_reflns 4836
_refine_ls_number_restraints 18
_refine_ls_restrained_S_all 0.905
_refine_ls_R_factor_all 0.1270
_refine_ls_R_factor_gt 0.0571
_refine_ls_shift/su_max 0.000
_refine_ls_shift/su_mean 0.000
_refine_ls_structure_factor_coef Fsqd
_refine_ls_weighting_details 'calc w=1/[\s^2^(Fo^2^)+(0.0364P)^2^+0.0000P] where P=(Fo^2^+2Fc^2^)/3'
_refine_ls_weighting_scheme calc
_refine_ls_wR_factor_gt 0.0889
_refine_ls_wR_factor_ref 0.1032
_reflns_number_gt 2750
_reflns_number_total 4836
_reflns_threshold_expression >2sigma(I)
_cod_data_source_file ja200462y_si_003.cif
_cod_data_source_block in28a
_cod_database_code 4105718

loop_
_symmetry_equiv_pos_as_xyz
'x, y, z'
'-x+1/2, -y, z+1/2'
'-x, y+1/2, -z+1/2'
'x+1/2, -y+1/2, -z'
'-x, -y, -z'
'x-1/2, y, -z-1/2'
'x, -y-1/2, z-1/2'
'-x-1/2, y-1/2, z'

loop_
_atom_site_label
_atom_site_type_symbol
_atom_site_fract_x
_atom_site_fract_y
_atom_site_fract_z
_atom_site_U_iso_or_equiv
_atom_site_adp_type
_atom_site_occupancy
_atom_site_symmetry_multiplicity
_atom_site_calc_flag
_atom_site_refinement_flags
_atom_site_disorder_assembly
_atom_site_disorder_group
P1 P 0.15090(5) 0.06923(6) 0.17877(4) 0.0288(2) Uani 1 1 d . . .
Si1 Si 0.15330(5) 0.13975(6) 0.28141(4) 0.0293(2) Uani 1 1 d . . .
Si2 Si 0.09707(6) 0.17315(7) 0.11386(5) 0.0394(3) Uani 1 1 d . . .
Si3 Si 0.09724(5) -0.06889(6) 0.16933(4) 0.0306(2) Uani 1 1 d . . .
N1 N 0.21078(13) 0.05568(18) 0.32763(12) 0.0273(7) Uani 1 1 d . A .
N2 N 0.10186(13) 0.06601(16) 0.34164(11) 0.0211(6) Uani 1 1 d . A .
C1 C 0.03350(17) 0.0792(2) 0.37301(15) 0.0265(8) Uani 1 1 d . . .
C2 C 0.03843(18) 0.1417(3) 0.43488(17) 0.0505(11) Uani 1 1 d . . .
H2A H 0.0636 0.1085 0.4703 0.076 Uiso 1 1 calc R . .
H2B H -0.0082 0.1571 0.4507 0.076 Uiso 1 1 calc R . .
H2C H 0.0630 0.1997 0.4235 0.076 Uiso 1 1 calc R . .
C3 C 0.00047(19) -0.0144(2) 0.39059(19) 0.0513(11) Uani 1 1 d . . .
H3A H -0.0006 -0.0545 0.3508 0.077 Uiso 1 1 calc R . .
H3B H -0.0468 -0.0038 0.4066 0.077 Uiso 1 1 calc R . .
H3C H 0.0275 -0.0451 0.4258 0.077 Uiso 1 1 calc R . .
C4 C -0.01066(17) 0.1296(2) 0.32140(16) 0.0400(9) Uani 1 1 d . . .
H4A H 0.0088 0.1920 0.3127 0.060 Uiso 1 1 calc R . .
H4B H -0.0579 0.1362 0.3385 0.060 Uiso 1 1 calc R . .
H4C H -0.0113 0.0932 0.2798 0.060 Uiso 1 1 calc R . .
C5 C 0.28557(17) 0.0375(3) 0.33086(17) 0.0350(9) Uani 1 1 d . . .
C6 C 0.3007(3) -0.0684(4) 0.3473(4) 0.0557(19) Uani 0.711(9) 1 d PU A 1
H6A H 0.2734 -0.1086 0.3175 0.084 Uiso 0.711(9) 1 calc PR A 1
H6B H 0.2880 -0.0814 0.3939 0.084 Uiso 0.711(9) 1 calc PR A 1
H6C H 0.3499 -0.0813 0.3408 0.084 Uiso 0.711(9) 1 calc PR A 1
C7 C 0.3200(6) 0.0981(7) 0.3838(7) 0.071(3) Uani 0.711(9) 1 d PU A 1
H7A H 0.3056 0.0770 0.4283 0.106 Uiso 0.711(9) 1 calc PR A 1
H7B H 0.3064 0.1638 0.3774 0.106 Uiso 0.711(9) 1 calc PR A 1
H7C H 0.3703 0.0926 0.3797 0.106 Uiso 0.711(9) 1 calc PR A 1
C8 C 0.3174(4) 0.0573(7) 0.2626(4) 0.067(3) Uani 0.711(9) 1 d PU A 1
H8A H 0.3678 0.0554 0.2661 0.101 Uiso 0.711(9) 1 calc PR A 1
H8B H 0.3029 0.1196 0.2471 0.101 Uiso 0.711(9) 1 calc PR A 1
H8C H 0.3019 0.0097 0.2305 0.101 Uiso 0.711(9) 1 calc PR A 1
C6A C 0.2954(8) -0.0521(12) 0.3024(11) 0.055(3) Uani 0.289(9) 1 d PU A 2
H6A1 H 0.2685 -0.0986 0.3274 0.082 Uiso 0.289(9) 1 calc PR A 2
H6A2 H 0.3445 -0.0686 0.3043 0.082 Uiso 0.289(9) 1 calc PR A 2
H6A3 H 0.2801 -0.0513 0.2556 0.082 Uiso 0.289(9) 1 calc PR A 2
C7A C 0.3138(18) 0.056(2) 0.3962(19) 0.070(4) Uani 0.289(9) 1 d PU A 2
H7A1 H 0.3032 0.0035 0.4261 0.106 Uiso 0.289(9) 1 calc PR A 2
H7A2 H 0.2934 0.1139 0.4141 0.106 Uiso 0.289(9) 1 calc PR A 2
H7A3 H 0.3640 0.0635 0.3928 0.106 Uiso 0.289(9) 1 calc PR A 2
C8A C 0.3151(12) 0.1143(16) 0.2824(11) 0.066(3) Uani 0.289(9) 1 d PU A 2
H8A1 H 0.3654 0.1073 0.2790 0.099 Uiso 0.289(9) 1 calc PR A 2
H8A2 H 0.3040 0.1768 0.2998 0.099 Uiso 0.289(9) 1 calc PR A 2
H8A3 H 0.2944 0.1067 0.2379 0.099 Uiso 0.289(9) 1 calc PR A 2
C9 C 0.15972(18) 0.0305(2) 0.36876(14) 0.0225(8) Uani 1 1 d . . .
C10 C 0.16733(16) -0.0222(2) 0.43260(15) 0.0228(8) Uani 1 1 d . A .
C11 C 0.18721(16) 0.0228(2) 0.49103(15) 0.0315(9) Uani 1 1 d . . .
H11 H 0.1945 0.0888 0.4909 0.038 Uiso 1 1 calc R A .
C12 C 0.19649(18) -0.0275(3) 0.54921(16) 0.0370(9) Uani 1 1 d . A .
H12 H 0.2100 0.0041 0.5890 0.044 Uiso 1 1 calc R . .
C13 C 0.18634(19) -0.1233(3) 0.55023(17) 0.0408(10) Uani 1 1 d . . .
H13 H 0.1934 -0.1579 0.5903 0.049 Uiso 1 1 calc R A .
C14 C 0.16588(19) -0.1684(2) 0.49254(17) 0.0436(10) Uani 1 1 d . A .
H14 H 0.1585 -0.2343 0.4930 0.052 Uiso 1 1 calc R . .
C15 C 0.15603(18) -0.1186(2) 0.43396(15) 0.0316(8) Uani 1 1 d . . .
H15 H 0.1415 -0.1503 0.3945 0.038 Uiso 1 1 calc R A .
C16 C 0.00121(18) -0.0649(3) 0.17090(19) 0.0558(11) Uani 1 1 d . . .
H16A H -0.0154 -0.0244 0.1347 0.084 Uiso 1 1 calc R . .
H16B H -0.0144 -0.0398 0.2140 0.084 Uiso 1 1 calc R . .
H16C H -0.0172 -0.1285 0.1648 0.084 Uiso 1 1 calc R . .
C17 C 0.1223(2) -0.1241(3) 0.08839(17) 0.0611(13) Uani 1 1 d . . .
H17A H 0.1011 -0.1863 0.0849 0.092 Uiso 1 1 calc R . .
H17B H 0.1727 -0.1303 0.0864 0.092 Uiso 1 1 calc R . .
H17C H 0.1064 -0.0846 0.0513 0.092 Uiso 1 1 calc R . .
C18 C 0.1282(2) -0.1468(2) 0.23804(17) 0.0503(11) Uani 1 1 d . . .
H18A H 0.1153 -0.1196 0.2813 0.075 Uiso 1 1 calc R . .
H18B H 0.1786 -0.1527 0.2355 0.075 Uiso 1 1 calc R . .
H18C H 0.1071 -0.2090 0.2334 0.075 Uiso 1 1 calc R . .
C19 C 0.0909(3) 0.1233(3) 0.02768(18) 0.105(2) Uani 1 1 d . . .
H19A H 0.0618 0.0670 0.0284 0.157 Uiso 1 1 calc R . .
H19B H 0.1372 0.1065 0.0118 0.157 Uiso 1 1 calc R . .
H19C H 0.0706 0.1700 -0.0024 0.157 Uiso 1 1 calc R . .
C20 C 0.0092(2) 0.2082(3) 0.14067(19) 0.0618(12) Uani 1 1 d . . .
H20A H 0.0122 0.2449 0.1821 0.093 Uiso 1 1 calc R . .
H20B H -0.0187 0.1519 0.1486 0.093 Uiso 1 1 calc R . .
H20C H -0.0123 0.2463 0.1056 0.093 Uiso 1 1 calc R . .
C21 C 0.1504(2) 0.2807(2) 0.11358(19) 0.0630(12) Uani 1 1 d . . .
H21A H 0.1256 0.3309 0.0901 0.094 Uiso 1 1 calc R . .
H21B H 0.1942 0.2681 0.0907 0.094 Uiso 1 1 calc R . .
H21C H 0.1596 0.3002 0.1598 0.094 Uiso 1 1 calc R . .

loop_
_atom_site_aniso_label
_atom_site_aniso_U_11
_atom_site_aniso_U_22
_atom_site_aniso_U_33
_atom_site_aniso_U_23
_atom_site_aniso_U_13
_atom_site_aniso_U_12
P1 0.0334(6) 0.0277(4) 0.0254(5) 0.0026(4) 0.0040(4) 0.0033(5)
Si1 0.0375(6) 0.0224(4) 0.0279(5) 0.0027(4) 0.0002(5) -0.0049(6)
Si2 0.0481(7) 0.0369(6) 0.0332(6) 0.0103(5) 0.0000(5) 0.0092(6)
Si3 0.0327(6) 0.0282(5) 0.0309(5) -0.0063(4) 0.0008(5) 0.0040(6)
N1 0.0201(16) 0.0353(16) 0.0266(15) 0.0100(13) 0.0025(13) -0.0057(15)
N2 0.0194(15) 0.0237(13) 0.0201(14) -0.0021(12) -0.0004(12) 0.0033(15)
C1 0.022(2) 0.0316(19) 0.0253(18) -0.0023(16) 0.0019(15) 0.0075(19)
C2 0.045(3) 0.072(3) 0.035(2) -0.017(2) 0.0017(19) 0.021(2)
C3 0.026(2) 0.056(3) 0.072(3) 0.014(2) 0.014(2) 0.004(2)
C4 0.032(2) 0.053(2) 0.034(2) -0.0081(19) -0.0005(18) 0.015(2)
C5 0.016(2) 0.053(2) 0.035(2) 0.0053(19) 0.0037(17) -0.004(2)
C6 0.025(3) 0.064(4) 0.079(5) 0.012(4) 0.005(4) 0.008(3)
C7 0.025(4) 0.107(9) 0.081(7) -0.016(7) -0.002(4) -0.036(6)
C8 0.029(3) 0.118(9) 0.055(5) 0.030(5) 0.012(3) -0.002(6)
C6A 0.023(4) 0.064(5) 0.078(6) 0.010(6) 0.003(6) 0.006(5)
C7A 0.023(5) 0.109(11) 0.080(8) -0.016(9) -0.002(5) -0.034(8)
C8A 0.024(4) 0.117(10) 0.056(6) 0.028(6) 0.012(5) -0.003(7)
C9 0.026(2) 0.0190(16) 0.0227(17) -0.0046(13) -0.0012(16) -0.0059(18)
C10 0.017(2) 0.0317(19) 0.0202(17) 0.0007(15) 0.0022(14) 0.0041(18)
C11 0.028(2) 0.037(2) 0.029(2) -0.0017(17) -0.0012(16) 0.006(2)
C12 0.029(2) 0.059(3) 0.023(2) 0.0017(18) -0.0031(16) 0.010(2)
C13 0.042(3) 0.052(2) 0.028(2) 0.0145(19) 0.0051(18) 0.019(2)
C14 0.061(3) 0.0314(19) 0.038(2) 0.0145(17) 0.010(2) 0.005(2)
C15 0.034(2) 0.0321(19) 0.0290(19) 0.0003(15) 0.0008(18) 0.000(2)
C16 0.039(3) 0.040(2) 0.088(3) -0.015(2) -0.003(2) -0.004(2)
C17 0.082(3) 0.051(2) 0.050(3) -0.016(2) 0.013(2) 0.000(3)
C18 0.060(3) 0.0324(19) 0.059(3) 0.0029(19) -0.018(2) -0.006(2)
C19 0.197(6) 0.082(3) 0.035(3) 0.005(2) -0.031(3) 0.058(4)
C20 0.046(3) 0.050(2) 0.090(3) 0.028(2) -0.002(2) 0.006(3)
C21 0.054(3) 0.049(2) 0.085(3) 0.035(2) 0.012(3) 0.005(3)

loop_
_atom_type_symbol
_atom_type_description
_atom_type_scat_dispersion_real
_atom_type_scat_dispersion_imag
_atom_type_scat_source
C C 0.0033 0.0016 'International Tables Vol C Tables 4.2.6.8 and 6.1.1.4'
H H 0.0000 0.0000 'International Tables Vol C Tables 4.2.6.8 and 6.1.1.4'
N N 0.0061 0.0033 'International Tables Vol C Tables 4.2.6.8 and 6.1.1.4'
Si Si 0.0817 0.0704 'International Tables Vol C Tables 4.2.6.8 and 6.1.1.4'
P P 0.1023 0.0942 'International Tables Vol C Tables 4.2.6.8 and 6.1.1.4'

loop_
_geom_angle_atom_site_label_1
_geom_angle_atom_site_label_2
_geom_angle_atom_site_label_3
_geom_angle
Si2 P1 Si3 108.59(5)
Si2 P1 Si1 103.90(5)
Si3 P1 Si1 118.22(5)
N1 Si1 N2 69.10(11)
N1 Si1 P1 99.98(9)
N2 Si1 P1 108.54(8)
C21 Si2 C20 106.90(18)
C21 Si2 C19 110.4(2)
C20 Si2 C19 108.1(2)
C21 Si2 P1 106.96(13)
C20 Si2 P1 116.12(12)
C19 Si2 P1 108.30(14)
C16 Si3 C17 106.74(18)
C16 Si3 C18 109.11(18)
C17 Si3 C18 107.73(17)
C16 Si3 P1 115.90(12)
C17 Si3 P1 108.89(13)
C18 Si3 P1 108.20(12)
C9 N1 C5 130.9(3)
C9 N1 Si1 92.0(2)
C5 N1 Si1 135.8(2)
C9 N2 C1 128.6(2)
C9 N2 Si1 91.53(19)
C1 N2 Si1 132.4(2)
N2 C1 C4 106.1(2)
N2 C1 C3 111.3(3)
C4 C1 C3 109.6(3)
N2 C1 C2 111.2(3)
C4 C1 C2 108.0(3)
C3 C1 C2 110.5(3)
C6A C5 C7A 118.7(14)
C6A C5 N1 105.9(7)
C7A C5 N1 112.4(14)
C6A C5 C7 137.3(9)
C7A C5 C7 25.5(11)
N1 C5 C7 111.3(5)
C6A C5 C8 75.6(7)
C7A C5 C8 128.7(12)
N1 C5 C8 109.0(4)
C7 C5 C8 109.9(5)
C6A C5 C8A 109.4(10)
C7A C5 C8A 107.1(13)
N1 C5 C8A 102.0(9)
C7 C5 C8A 82.8(9)
C8 C5 C8A 33.9(7)
C6A C5 C6 36.0(7)
C7A C5 C6 85.2(12)
N1 C5 C6 111.2(3)
C7 C5 C6 108.5(5)
C8 C5 C6 106.9(4)
C8A C5 C6 136.9(9)
N1 C9 N2 105.6(2)
N1 C9 C10 126.2(3)
N2 C9 C10 128.2(3)
C11 C10 C15 119.0(3)
C11 C10 C9 121.0(3)
C15 C10 C9 120.0(3)
C12 C11 C10 120.4(3)
C11 C12 C13 120.6(3)
C14 C13 C12 119.3(3)
C13 C14 C15 120.7(3)
C14 C15 C10 120.1(3)

loop_
_geom_bond_atom_site_label_1
_geom_bond_atom_site_label_2
_geom_bond_distance
P1 Si2 2.2264(13)
P1 Si3 2.2321(12)
P1 Si1 2.2838(12)
Si1 N1 1.877(3)
Si1 N2 1.882(2)
Si2 C21 1.847(4)
Si2 C20 1.851(4)
Si2 C19 1.866(4)
Si3 C16 1.860(4)
Si3 C17 1.862(3)
Si3 C18 1.864(3)
N1 C9 1.334(4)
N1 C5 1.472(4)
N2 C9 1.343(4)
N2 C1 1.476(4)
C1 C4 1.519(4)
C1 C3 1.519(4)
C1 C2 1.526(4)
C5 C6A 1.409(17)
C5 C7A 1.44(4)
C5 C7 1.519(13)
C5 C8 1.523(8)
C5 C8A 1.57(2)
C5 C6 1.571(7)
C9 C10 1.488(4)
C10 C11 1.387(4)
C10 C15 1.390(4)
C11 C12 1.377(4)
C12 C13 1.379(5)
C13 C14 1.377(4)
C14 C15 1.381(4)
